data_1563261
loop_
_publ_author_name
'Chen, Zilu'
'Yan, Jiehua'
'Xing, Huihui'
'Zhang, Zhong'
'Liang, Fupei'

_publ_section_title
;
 Two lead(II) 2,4-dioxo-1,2,3,4-tetrahydropyrimidine-5-carboxylate
 complexes exhibiting different topologies and fluorescent properties
;
_journal_issue 5
_journal_name_full 'Journal of Solid State Chemistry'
_journal_page_first 1063
_journal_page_last 1069
_journal_paper_doi 10.1016/j.jssc.2011.03.031
_journal_volume 184
_journal_year 2011
_chemical_formula_moiety 'C5 H4 N2 O5 Pb'
_chemical_formula_sum 'C5 H4 N2 O5 Pb'
_chemical_formula_weight 379.29
_space_group_IT_number 14
_space_group_name_Hall '-P 2ybc'
_space_group_name_H-M_alt 'P 1 21/c 1'
_symmetry_cell_setting monoclinic
_symmetry_space_group_name_Hall '-P 2ybc'
_symmetry_space_group_name_H-M 'P 1 21/c 1'
_atom_sites_solution_hydrogens geom
_atom_sites_solution_primary direct
_atom_sites_solution_secondary difmap
_audit_creation_method SHELXL-97
_cell_angle_alpha 90.00
_cell_angle_beta 111.809(2)
_cell_angle_gamma 90.00
_cell_formula_units_Z 4
_cell_length_a 6.9995(13)
_cell_length_b 16.468(3)
_cell_length_c 6.5392(13)
_cell_measurement_reflns_used 1592
_cell_measurement_temperature 273(2)
_cell_measurement_theta_max 27.98
_cell_measurement_theta_min 2.47
_cell_volume 699.8(2)
_computing_cell_refinement 'CrystalClear (Rigaku Inc., 2007)'
_computing_data_collection 'CrystalClear (Rigaku Inc., 2007)'
_computing_data_reduction 'CrystalClear (Rigaku Inc., 2007)'
_computing_molecular_graphics 'Bruker SHELXTL'
_computing_publication_material 'Bruker SHELXTL'
_computing_structure_refinement 'SHELXL-97 (Sheldrick, 1997)'
_computing_structure_solution 'SHELXS-97 (Sheldrick, 1990)'
_diffrn_ambient_temperature 273(2)
_diffrn_measured_fraction_theta_full 0.981
_diffrn_measured_fraction_theta_max 0.981
_diffrn_measurement_device_type 'CCD area detector'
_diffrn_measurement_method 'phi and omega scans'
_diffrn_radiation_monochromator graphite
_diffrn_radiation_source 'fine-focus sealed tube'
_diffrn_radiation_type MoK\a
_diffrn_radiation_wavelength 0.71073
_diffrn_reflns_av_R_equivalents 0.0413
_diffrn_reflns_av_sigmaI/netI 0.0455
_diffrn_reflns_limit_h_max 4
_diffrn_reflns_limit_h_min -8
_diffrn_reflns_limit_k_max 19
_diffrn_reflns_limit_k_min -19
_diffrn_reflns_limit_l_max 7
_diffrn_reflns_limit_l_min -7
_diffrn_reflns_number 3421
_diffrn_reflns_theta_full 25.01
_diffrn_reflns_theta_max 25.01
_diffrn_reflns_theta_min 2.47
_exptl_absorpt_coefficient_mu 24.099
_exptl_absorpt_correction_T_max 0.0651
_exptl_absorpt_correction_T_min 0.0592
_exptl_absorpt_correction_type multi-scan
_exptl_absorpt_process_details 'SADABS (Bruker, 1998)'
_exptl_crystal_colour colourless
_exptl_crystal_density_diffrn 3.600
_exptl_crystal_density_method 'not measured'
_exptl_crystal_description block
_exptl_crystal_F_000 680
_exptl_crystal_size_max 0.27
_exptl_crystal_size_mid 0.25
_exptl_crystal_size_min 0.25
_refine_diff_density_max 1.843
_refine_diff_density_min -1.747
_refine_diff_density_rms 0.225
_refine_ls_extinction_coef 0.0088(4)
_refine_ls_extinction_expression Fc^*^=kFc[1+0.001xFc^2^\l^3^/sin(2\q)]^-1/4^
_refine_ls_extinction_method SHELXL
_refine_ls_goodness_of_fit_ref 1.039
_refine_ls_hydrogen_treatment constr
_refine_ls_matrix_type full
_refine_ls_number_parameters 119
_refine_ls_number_reflns 1209
_refine_ls_number_restraints 0
_refine_ls_restrained_S_all 1.039
_refine_ls_R_factor_all 0.0336
_refine_ls_R_factor_gt 0.0267
_refine_ls_shift/su_max 0.000
_refine_ls_shift/su_mean 0.000
_refine_ls_structure_factor_coef Fsqd
_refine_ls_weighting_details 'calc w=1/[\s^2^(Fo^2^)+(0.0294P)^2^+0.5678P] where P=(Fo^2^+2Fc^2^)/3'
_refine_ls_weighting_scheme calc
_refine_ls_wR_factor_gt 0.0615
_refine_ls_wR_factor_ref 0.0645
_reflns_number_gt 1035
_reflns_number_total 1209
_reflns_threshold_expression >2sigma(I)
_cod_data_source_file JSSC-2011-184-1063.cif
_cod_data_source_block yy
_cod_depositor_comments
;
The following automatic conversions were performed:

data item '_symmetry_cell_setting' value 'Monoclinic' was changed to
'monoclinic' in accordance with the built-in table derived from the
CIF Core dictionary named 'cif_core.dic' version 2.4.5 last updated
on 2014-11-21.

Automatic conversion script
Id: cif_fix_values 8369 2020-08-20 11:38:08Z andrius 
;
_cod_original_sg_symbol_H-M P2(1)/c
_cod_database_code 1563261

loop_
_symmetry_equiv_pos_as_xyz
'x, y, z'
'-x, y+1/2, -z+1/2'
'-x, -y, -z'
'x, -y-1/2, z-1/2'

loop_
_atom_site_label
_atom_site_type_symbol
_atom_site_fract_x
_atom_site_fract_y
_atom_site_fract_z
_atom_site_U_iso_or_equiv
_atom_site_adp_type
_atom_site_occupancy
_atom_site_symmetry_multiplicity
_atom_site_calc_flag
_atom_site_refinement_flags
_atom_site_disorder_assembly
_atom_site_disorder_group
Pb1 Pb 0.77854(4) 0.069472(17) 0.53696(5) 0.01413(17) Uani 1 1 d . . .
C1 C 0.4465(11) 0.2420(4) 0.4083(12) 0.0086(16) Uani 1 1 d . . .
C2 C 0.2553(11) 0.2011(5) 0.3506(13) 0.0130(17) Uani 1 1 d . . .
C3 C 0.0779(12) 0.2486(5) 0.2832(13) 0.0142(18) Uani 1 1 d . . .
H3 H -0.0476 0.2217 0.2409 0.017 Uiso 1 1 calc R . .
C4 C 0.2538(12) 0.3704(5) 0.3345(13) 0.0142(18) Uani 1 1 d . . .
C5 C 0.2331(12) 0.1127(4) 0.3520(13) 0.0108(17) Uani 1 1 d . . .
N1 N 0.4328(10) 0.3259(3) 0.3993(11) 0.0147(16) Uani 1 1 d . . .
H1 H 0.5464 0.3526 0.4375 0.018 Uiso 1 1 calc R . .
N2 N 0.0730(11) 0.3303(4) 0.2741(12) 0.0181(16) Uani 1 1 d . . .
O1 O 0.6228(8) 0.2122(3) 0.4707(10) 0.0233(14) Uani 1 1 d . . .
O2 O 0.0576(8) 0.0821(3) 0.3005(10) 0.0183(14) Uani 1 1 d . . .
O3 O 0.3932(9) 0.0678(3) 0.4065(12) 0.0250(16) Uani 1 1 d . . .
O4 O 0.2620(11) 0.4456(3) 0.3268(11) 0.0259(16) Uani 1 1 d . . .
O5 O 0.7585(9) 0.0701(3) 0.9039(10) 0.0160(13) Uani 1 1 d . . .
H51 H 0.7280 0.0239 0.9406 0.024 Uiso 1 1 d R . .
H52 H 0.8659 0.0890 1.0037 0.024 Uiso 1 1 d R . .

loop_
_atom_site_aniso_label
_atom_site_aniso_U_11
_atom_site_aniso_U_22
_atom_site_aniso_U_33
_atom_site_aniso_U_23
_atom_site_aniso_U_13
_atom_site_aniso_U_12
Pb1 0.0092(2) 0.0088(2) 0.0242(3) 0.00007(12) 0.00596(17) 0.00025(11)
C1 0.005(4) 0.003(4) 0.015(4) 0.000(3) 0.001(3) 0.002(3)
C2 0.006(4) 0.012(4) 0.019(5) -0.002(3) 0.003(4) -0.001(3)
C3 0.008(4) 0.016(5) 0.020(5) 0.003(3) 0.006(4) 0.005(3)
C4 0.016(5) 0.010(5) 0.014(4) 0.000(3) 0.003(4) 0.001(3)
C5 0.010(4) 0.003(4) 0.019(5) 0.003(3) 0.005(4) 0.000(3)
N1 0.008(3) 0.001(3) 0.029(4) -0.004(3) -0.001(3) 0.000(2)
N2 0.010(4) 0.017(4) 0.026(4) 0.004(3) 0.005(3) 0.008(3)
O1 0.007(3) 0.010(3) 0.048(4) 0.001(3) 0.005(3) 0.000(2)
O2 0.005(3) 0.013(3) 0.030(4) -0.003(2) -0.001(3) -0.004(2)
O3 0.009(3) 0.007(3) 0.055(5) 0.003(3) 0.008(3) -0.001(2)
O4 0.042(4) 0.002(3) 0.036(4) 0.003(2) 0.017(4) 0.007(3)
O5 0.016(3) 0.004(3) 0.024(3) -0.002(2) 0.003(3) -0.003(2)

loop_
_atom_type_symbol
_atom_type_description
_atom_type_scat_dispersion_real
_atom_type_scat_dispersion_imag
_atom_type_scat_source
C C 0.0033 0.0016 'International Tables Vol C Tables 4.2.6.8 and 6.1.1.4'
H H 0.0000 0.0000 'International Tables Vol C Tables 4.2.6.8 and 6.1.1.4'
N N 0.0061 0.0033 'International Tables Vol C Tables 4.2.6.8 and 6.1.1.4'
O O 0.0106 0.0060 'International Tables Vol C Tables 4.2.6.8 and 6.1.1.4'
Pb Pb -3.3944 10.1111 'International Tables Vol C Tables 4.2.6.8 and 6.1.1.4'

loop_
_geom_angle_atom_site_label_1
_geom_angle_atom_site_label_2
_geom_angle_atom_site_label_3
_geom_angle
_geom_angle_site_symmetry_1
_geom_angle_site_symmetry_3
O5 Pb1 O3 83.6(2) . .
O5 Pb1 O1 89.21(18) . .
O3 Pb1 O1 67.42(16) . .
O5 Pb1 N2 74.9(2) . 4_666
O3 Pb1 N2 135.3(2) . 4_666
O1 Pb1 N2 73.52(19) . 4_666
O5 Pb1 O3 70.95(19) . 3_656
O3 Pb1 O3 63.4(2) . 3_656
O1 Pb1 O3 128.34(18) . 3_656
N2 Pb1 O3 138.2(2) 4_666 3_656
O5 Pb1 O2 78.22(17) . 3_656
O3 Pb1 O2 110.97(16) . 3_656
O1 Pb1 O2 167.42(19) . 3_656
N2 Pb1 O2 102.39(19) 4_666 3_656
O3 Pb1 O2 47.67(17) 3_656 3_656
O5 Pb1 O2 144.21(18) . 1_655
O3 Pb1 O2 131.9(2) . 1_655
O1 Pb1 O2 99.90(17) . 1_655
N2 Pb1 O2 74.74(19) 4_666 1_655
O3 Pb1 O2 124.27(17) 3_656 1_655
O2 Pb1 O2 90.25(16) 3_656 1_655
O5 Pb1 O4 137.62(16) . 2_645
O3 Pb1 O4 87.19(19) . 2_645
O1 Pb1 O4 124.69(19) . 2_645
N2 Pb1 O4 134.2(2) 4_666 2_645
O3 Pb1 O4 67.95(19) 3_656 2_645
O2 Pb1 O4 66.81(17) 3_656 2_645
O2 Pb1 O4 61.50(16) 1_655 2_645
O5 Pb1 O4 81.60(18) . 4_666
O3 Pb1 O4 164.3(2) . 4_666
O1 Pb1 O4 117.34(16) . 4_666
N2 Pb1 O4 44.16(18) 4_666 4_666
O3 Pb1 O4 106.54(16) 3_656 4_666
O2 Pb1 O4 60.82(15) 3_656 4_666
O2 Pb1 O4 63.40(16) 1_655 4_666
O4 Pb1 O4 100.36(15) 2_645 4_666
O1 C1 N1 116.8(7) . .
O1 C1 C2 128.4(7) . .
N1 C1 C2 114.8(6) . .
C3 C2 C1 117.3(7) . .
C3 C2 C5 118.5(7) . .
C1 C2 C5 124.2(7) . .
N2 C3 C2 125.5(8) . .
N2 C3 H3 117.3 . .
C2 C3 H3 117.3 . .
O4 C4 N2 121.9(7) . .
O4 C4 N1 119.6(7) . .
N2 C4 N1 118.5(7) . .
O2 C5 O3 120.8(7) . .
O2 C5 C2 119.6(7) . .
O3 C5 C2 119.6(7) . .
C4 N1 C1 125.9(7) . .
C4 N1 H1 117.1 . .
C1 N1 H1 117.1 . .
C3 N2 C4 118.1(7) . .
C3 N2 Pb1 130.6(6) . 4_465
C4 N2 Pb1 107.9(5) . 4_465
C1 O1 Pb1 136.4(5) . .
C5 O2 Pb1 92.0(4) . 3_656
C5 O2 Pb1 132.0(5) . 1_455
Pb1 O2 Pb1 89.75(16) 3_656 1_455
C5 O3 Pb1 144.0(5) . .
C5 O3 Pb1 97.8(4) . 3_656
Pb1 O3 Pb1 116.6(2) . 3_656
C4 O4 Pb1 134.7(5) . 2_655
C4 O4 Pb1 83.8(5) . 4_465
Pb1 O4 Pb1 79.64(15) 2_655 4_465
Pb1 O5 H51 112.6 . .
Pb1 O5 H52 113.4 . .
H51 O5 H52 110.8 . .

loop_
_geom_bond_atom_site_label_1
_geom_bond_atom_site_label_2
_geom_bond_distance
_geom_bond_site_symmetry_2
Pb1 O5 2.455(6) .
Pb1 O3 2.508(6) .
Pb1 O1 2.560(6) .
Pb1 N2 2.646(6) 4_666
Pb1 O3 2.650(5) 3_656
Pb1 O2 2.787(5) 3_656
Pb1 O2 2.915(6) 1_655
Pb1 O4 3.066(6) 2_645
Pb1 O4 3.215(7) 4_666
C1 O1 1.247(9) .
C1 N1 1.385(9) .
C1 C2 1.419(10) .
C2 C3 1.394(10) .
C2 C5 1.463(10) .
C3 N2 1.346(10) .
C3 H3 0.9300 .
C4 O4 1.240(9) .
C4 N2 1.350(10) .
C4 N1 1.376(10) .
C5 O2 1.253(9) .
C5 O3 1.278(9) .
N1 H1 0.8600 .
N2 Pb1 2.646(6) 4_465
O2 Pb1 2.787(5) 3_656
O2 Pb1 2.915(6) 1_455
O3 Pb1 2.650(5) 3_656
O4 Pb1 3.066(6) 2_655
O4 Pb1 3.215(7) 4_465
O5 H51 0.8490 .
O5 H52 0.8508 .

loop_
_geom_hbond_atom_site_label_D
_geom_hbond_atom_site_label_H
_geom_hbond_atom_site_label_A
_geom_hbond_distance_DH
_geom_hbond_distance_HA
_geom_hbond_distance_DA
_geom_hbond_angle_DHA
_geom_hbond_site_symmetry_A
N1 H1 O5 0.86 2.03 2.843(9) 157.4 4_565
O5 H51 O4 0.85 1.98 2.742(8) 149.6 2_646
O5 H52 O2 0.85 1.91 2.667(8) 147.7 1_656

loop_
_geom_torsion_atom_site_label_1
_geom_torsion_atom_site_label_2
_geom_torsion_atom_site_label_3
_geom_torsion_atom_site_label_4
_geom_torsion
_geom_torsion_site_symmetry_1
_geom_torsion_site_symmetry_2
_geom_torsion_site_symmetry_3
_geom_torsion_site_symmetry_4
O1 C1 C2 C3 -179.3(8) . . . .
N1 C1 C2 C3 2.7(11) . . . .
O1 C1 C2 C5 -1.0(14) . . . .
N1 C1 C2 C5 -179.0(7) . . . .
C1 C2 C3 N2 -2.0(12) . . . .
C5 C2 C3 N2 179.6(8) . . . .
C3 C2 C5 O2 -2.4(12) . . . .
C1 C2 C5 O2 179.3(7) . . . .
C3 C2 C5 O3 177.8(8) . . . .
C1 C2 C5 O3 -0.5(13) . . . .
O4 C4 N1 C1 -177.6(7) . . . .
N2 C4 N1 C1 0.2(12) . . . .
O1 C1 N1 C4 179.8(8) . . . .
C2 C1 N1 C4 -2.0(12) . . . .
C2 C3 N2 C4 0.1(12) . . . .
C2 C3 N2 Pb1 156.4(6) . . . 4_465
O4 C4 N2 C3 178.6(8) . . . .
N1 C4 N2 C3 0.8(11) . . . .
O4 C4 N2 Pb1 17.3(9) . . . 4_465
N1 C4 N2 Pb1 -160.4(6) . . . 4_465
N1 C1 O1 Pb1 178.9(5) . . . .
C2 C1 O1 Pb1 0.9(14) . . . .
O5 Pb1 O1 C1 -83.3(8) . . . .
O3 Pb1 O1 C1 0.1(8) . . . .
N2 Pb1 O1 C1 -157.7(8) 4_666 . . .
O3 Pb1 O1 C1 -18.5(9) 3_656 . . .
O2 Pb1 O1 C1 -85.1(11) 3_656 . . .
O2 Pb1 O1 C1 131.6(8) 1_655 . . .
O4 Pb1 O1 C1 69.5(8) 2_645 . . .
O4 Pb1 O1 C1 -163.4(7) 4_666 . . .
O3 C5 O2 Pb1 13.0(8) . . . 3_656
C2 C5 O2 Pb1 -166.8(7) . . . 3_656
O3 C5 O2 Pb1 104.4(8) . . . 1_455
C2 C5 O2 Pb1 -75.3(9) . . . 1_455
O2 C5 O3 Pb1 -177.3(6) . . . .
C2 C5 O3 Pb1 2.5(15) . . . .
O2 C5 O3 Pb1 -13.8(9) . . . 3_656
C2 C5 O3 Pb1 166.0(6) . . . 3_656
O5 Pb1 O3 C5 89.8(10) . . . .
O1 Pb1 O3 C5 -2.0(10) . . . .
N2 Pb1 O3 C5 29.0(12) 4_666 . . .
O3 Pb1 O3 C5 161.7(12) 3_656 . . .
O2 Pb1 O3 C5 164.6(10) 3_656 . . .
O2 Pb1 O3 C5 -84.9(10) 1_655 . . .
O4 Pb1 O3 C5 -131.6(10) 2_645 . . .
O4 Pb1 O3 C5 109.0(10) 4_666 . . .
O5 Pb1 O3 Pb1 -71.9(3) . . . 3_656
O1 Pb1 O3 Pb1 -163.7(4) . . . 3_656
N2 Pb1 O3 Pb1 -132.7(3) 4_666 . . 3_656
O3 Pb1 O3 Pb1 0.0 3_656 . . 3_656
O2 Pb1 O3 Pb1 2.9(3) 3_656 . . 3_656
O2 Pb1 O3 Pb1 113.4(3) 1_655 . . 3_656
O4 Pb1 O3 Pb1 66.7(3) 2_645 . . 3_656
O4 Pb1 O3 Pb1 -52.7(7) 4_666 . . 3_656
N2 C4 O4 Pb1 -82.4(10) . . . 2_655
N1 C4 O4 Pb1 95.3(9) . . . 2_655
N2 C4 O4 Pb1 -13.6(7) . . . 4_465
N1 C4 O4 Pb1 164.2(7) . . . 4_465
